data_2236871
loop_
_publ_author_name
'Tokunaga, Eri'
'Okuno, Tsunehisa'

_publ_section_title
;
 1-(10<i>H</i>-phenothiazin-10-yl)ethanone
;
_journal_coeditor_code FY2074
_journal_issue 12
_journal_name_full 'Acta Crystallographica Section E'
_journal_page_first o3369
_journal_paper_doi 10.1107/S1600536812045904
_journal_volume 68
_journal_year 2012
_chemical_formula_iupac 'C14 H11 N O S'
_chemical_formula_moiety 'C14 H11 N O S'
_chemical_formula_sum 'C14 H11 N O S'
_chemical_formula_weight 241.31
_chemical_name_systematic
;
1-(10<i>H</i>-phenothiazin-10-yl)ethanone
;
_space_group_IT_number 15
_symmetry_cell_setting monoclinic
_symmetry_space_group_name_Hall '-C 2yc'
_symmetry_space_group_name_H-M 'C 1 2/c 1'
_atom_sites_solution_hydrogens geom
_atom_sites_solution_primary direct
_atom_sites_solution_secondary difmap
_cell_angle_alpha 90.0000
_cell_angle_beta 111.753(3)
_cell_angle_gamma 90.0000
_cell_formula_units_Z 8
_cell_length_a 21.435(6)
_cell_length_b 8.897(3)
_cell_length_c 12.738(4)
_cell_measurement_reflns_used 3415
_cell_measurement_temperature 93
_cell_measurement_theta_max 31.08
_cell_measurement_theta_min 2.05
_cell_volume 2256.2(12)
_computing_cell_refinement 'CrystalClear (Rigaku, 2008)'
_computing_data_collection 'CrystalClear (Rigaku, 2008)'
_computing_data_reduction 'CrystalClear (Rigaku, 2008)'
_computing_molecular_graphics 'ORTEP-3 (Farrugia, 2012)'
_computing_publication_material 'CrystalStructure (Rigaku, 2010)'
_computing_structure_refinement 'SHELXL97 (Sheldrick, 2008)'
_computing_structure_solution 'SHELXS97 (Sheldrick, 2008)'
_diffrn_ambient_temperature 93
_diffrn_detector_area_resol_mean 7.111
_diffrn_measured_fraction_theta_full 0.997
_diffrn_measured_fraction_theta_max 0.997
_diffrn_measurement_device_type 'Rigaku Saturn724+'
_diffrn_measurement_method \w
_diffrn_radiation_type 'Mo K\a'
_diffrn_radiation_wavelength 0.71075
_diffrn_reflns_av_R_equivalents 0.0252
_diffrn_reflns_limit_h_max 27
_diffrn_reflns_limit_h_min -27
_diffrn_reflns_limit_k_max 8
_diffrn_reflns_limit_k_min -11
_diffrn_reflns_limit_l_max 16
_diffrn_reflns_limit_l_min -16
_diffrn_reflns_number 9030
_diffrn_reflns_theta_full 27.50
_diffrn_reflns_theta_max 27.50
_diffrn_standards_number 0
_exptl_absorpt_coefficient_mu 0.266
_exptl_absorpt_correction_T_max 0.974
_exptl_absorpt_correction_T_min 0.969
_exptl_absorpt_correction_type numerical
_exptl_absorpt_process_details '(NUMABS; Rigaku, 1999)'
_exptl_crystal_colour colorless
_exptl_crystal_density_diffrn 1.421
_exptl_crystal_density_method 'not measured'
_exptl_crystal_description block
_exptl_crystal_F_000 1008.00
_exptl_crystal_size_max 0.170
_exptl_crystal_size_mid 0.100
_exptl_crystal_size_min 0.100
_refine_diff_density_max 0.310
_refine_diff_density_min -0.240
_refine_ls_extinction_method none
_refine_ls_goodness_of_fit_ref 1.027
_refine_ls_hydrogen_treatment constr
_refine_ls_number_parameters 154
_refine_ls_number_reflns 2584
_refine_ls_number_restraints 0
_refine_ls_R_factor_gt 0.0310
_refine_ls_shift/su_max 0.000
_refine_ls_structure_factor_coef Fsqd
_refine_ls_weighting_details 'w = 1/[\s^2^(Fo^2^)+(0.0420P)^2^+2.3718P] where P=(Fo^2^+2Fc^2^)/3'
_refine_ls_weighting_scheme calc
_refine_ls_wR_factor_ref 0.0806
_reflns_number_gt 2337
_reflns_number_total 2584
_reflns_threshold_expression F^2^>2\s(F^2^)
_cod_data_source_file fy2074.cif
_cod_data_source_block I
_cod_original_cell_volume 2256.2(11)
_cod_original_sg_symbol_H-M 'C 2/c'
_cod_database_code 2236871
_cod_database_fobs_code 2236871

loop_
_symmetry_equiv_pos_site_id
_symmetry_equiv_pos_as_xyz
1 +X,+Y,+Z
2 -X,+Y,1/2-Z
3 -X,-Y,-Z
4 +X,-Y,1/2+Z
5 1/2+X,1/2+Y,+Z
6 1/2-X,1/2+Y,1/2-Z
7 1/2-X,1/2-Y,-Z
8 1/2+X,1/2-Y,1/2+Z

loop_
_atom_site_type_symbol
_atom_site_label
_atom_site_fract_x
_atom_site_fract_y
_atom_site_fract_z
_atom_site_U_iso_or_equiv
_atom_site_adp_type
_atom_site_calc_flag
_atom_site_refinement_flags
_atom_site_occupancy
_atom_site_symmetry_multiplicity
S S1 0.414831(16) 0.27277(3) 0.08674(2) 0.01289(10) Uani d . 1.0 8
O O1 0.39200(5) -0.21234(10) 0.18741(8) 0.0181(2) Uani d . 1.0 8
N N1 0.37281(5) 0.03491(12) 0.20689(9) 0.0120(3) Uani d . 1.0 8
C C1 0.32864(6) 0.04797(14) 0.09052(10) 0.0118(3) Uani d . 1.0 8
C C2 0.27278(7) -0.04399(14) 0.04325(11) 0.0149(3) Uani d . 1.0 8
C C3 0.23329(7) -0.02967(15) -0.07063(11) 0.0169(3) Uani d . 1.0 8
C C4 0.24838(7) 0.07854(15) -0.13668(11) 0.0163(3) Uani d . 1.0 8
C C5 0.30261(7) 0.17472(15) -0.08875(11) 0.0147(3) Uani d . 1.0 8
C C6 0.34325(6) 0.15792(14) 0.02484(10) 0.0121(3) Uani d . 1.0 8
C C7 0.41033(6) 0.29392(14) 0.22130(10) 0.0113(3) Uani d . 1.0 8
C C8 0.42569(6) 0.43164(14) 0.27746(11) 0.0134(3) Uani d . 1.0 8
C C9 0.42106(6) 0.44609(15) 0.38294(11) 0.0156(3) Uani d . 1.0 8
C C10 0.39899(7) 0.32640(15) 0.43056(11) 0.0165(3) Uani d . 1.0 8
C C11 0.38202(7) 0.19044(15) 0.37316(11) 0.0147(3) Uani d . 1.0 8
C C12 0.38932(6) 0.17307(14) 0.26952(10) 0.0116(3) Uani d . 1.0 8
C C13 0.40672(6) -0.09848(14) 0.24523(11) 0.0132(3) Uani d . 1.0 8
C C14 0.46316(7) -0.09615(15) 0.35876(11) 0.0164(3) Uani d . 1.0 8
H H2 0.2617 -0.1161 0.0885 0.0179 Uiso calc R 1.0 8
H H3 0.1957 -0.0941 -0.1038 0.0202 Uiso calc R 1.0 8
H H4 0.2215 0.0866 -0.2148 0.0195 Uiso calc R 1.0 8
H H5 0.3119 0.2512 -0.1330 0.0177 Uiso calc R 1.0 8
H H8 0.4392 0.5146 0.2439 0.0161 Uiso calc R 1.0 8
H H9 0.4330 0.5384 0.4229 0.0187 Uiso calc R 1.0 8
H H10 0.3955 0.3376 0.5024 0.0198 Uiso calc R 1.0 8
H H11 0.3655 0.1098 0.4044 0.0176 Uiso calc R 1.0 8
H H14A 0.4889 -0.0030 0.3668 0.0197 Uiso calc R 1.0 8
H H14B 0.4927 -0.1826 0.3651 0.0197 Uiso calc R 1.0 8
H H14C 0.4447 -0.1013 0.4185 0.0197 Uiso calc R 1.0 8

loop_
_atom_site_aniso_label
_atom_site_aniso_U_11
_atom_site_aniso_U_22
_atom_site_aniso_U_33
_atom_site_aniso_U_12
_atom_site_aniso_U_13
_atom_site_aniso_U_23
S1 0.01464(17) 0.01445(17) 0.01035(15) -0.00323(11) 0.00552(12) -0.00079(11)
O1 0.0196(5) 0.0115(5) 0.0205(5) -0.0003(4) 0.0043(4) -0.0018(4)
N1 0.0141(6) 0.0110(5) 0.0098(5) -0.0003(4) 0.0031(5) 0.0002(4)
C1 0.0123(6) 0.0116(6) 0.0110(6) 0.0020(5) 0.0038(5) -0.0008(5)
C2 0.0141(6) 0.0130(6) 0.0176(7) -0.0003(5) 0.0060(5) -0.0007(5)
C3 0.0119(7) 0.0161(6) 0.0197(7) 0.0003(5) 0.0025(6) -0.0040(5)
C4 0.0129(6) 0.0198(7) 0.0129(6) 0.0048(5) 0.0010(5) -0.0031(5)
C5 0.0164(7) 0.0147(6) 0.0133(6) 0.0035(5) 0.0059(5) 0.0009(5)
C6 0.0113(6) 0.0116(6) 0.0132(6) 0.0005(5) 0.0045(5) -0.0022(5)
C7 0.0098(6) 0.0136(6) 0.0101(6) 0.0019(5) 0.0034(5) -0.0005(5)
C8 0.0108(6) 0.0128(6) 0.0157(6) 0.0001(5) 0.0039(5) -0.0003(5)
C9 0.0135(7) 0.0155(6) 0.0156(6) 0.0013(5) 0.0027(5) -0.0052(5)
C10 0.0163(7) 0.0209(7) 0.0122(6) 0.0033(6) 0.0052(5) -0.0019(5)
C11 0.0143(6) 0.0174(7) 0.0131(6) 0.0007(5) 0.0058(5) 0.0021(5)
C12 0.0103(6) 0.0116(6) 0.0116(6) 0.0008(5) 0.0026(5) -0.0008(5)
C13 0.0138(6) 0.0128(6) 0.0146(6) -0.0008(5) 0.0070(5) 0.0022(5)
C14 0.0171(7) 0.0163(6) 0.0150(7) 0.0014(5) 0.0050(6) 0.0020(5)

loop_
_atom_type_symbol
_atom_type_description
_atom_type_scat_dispersion_real
_atom_type_scat_dispersion_imag
_atom_type_scat_source
C C 0.0033 0.0016
;
International Tables for Crystallography
(1992, Vol. C, Tables 4.2.6.8 and 6.1.1.4)
;
H H 0.0000 0.0000
;
International Tables for Crystallography
(1992, Vol. C, Table 6.1.1.4)
;
N N 0.0061 0.0033
;
International Tables for Crystallography
(1992, Vol. C, Tables 4.2.6.8 and 6.1.1.4)
;
O O 0.0106 0.0060
;
International Tables for Crystallography
(1992, Vol. C, Tables 4.2.6.8 and 6.1.1.4)
;
S S 0.1246 0.1234
;
International Tables for Crystallography
(1992, Vol. C, Tables 4.2.6.8 and 6.1.1.4)
;

loop_
_geom_angle_atom_site_label_1
_geom_angle_atom_site_label_2
_geom_angle_atom_site_label_3
_geom_angle
_geom_angle_publ_flag
C6 S1 C7 98.29(7) no
C1 N1 C12 115.85(10) no
C1 N1 C13 119.51(11) no
C12 N1 C13 123.31(10) no
N1 C1 C2 122.11(12) no
N1 C1 C6 117.79(11) no
C2 C1 C6 120.10(11) no
C1 C2 C3 119.51(14) no
C2 C3 C4 120.42(13) no
C3 C4 C5 120.26(12) no
C4 C5 C6 119.32(14) no
S1 C6 C1 119.23(9) no
S1 C6 C5 120.44(11) no
C1 C6 C5 120.32(12) no
S1 C7 C8 120.32(11) no
S1 C7 C12 119.31(10) no
C8 C7 C12 120.34(13) no
C7 C8 C9 119.29(13) no
C8 C9 C10 120.54(13) no
C9 C10 C11 120.09(15) no
C10 C11 C12 119.67(14) no
N1 C12 C7 117.97(13) no
N1 C12 C11 121.98(13) no
C7 C12 C11 119.99(12) no
O1 C13 N1 120.91(11) no
O1 C13 C14 121.79(11) no
N1 C13 C14 117.28(11) no
C1 C2 H2 120.254 no
C3 C2 H2 120.238 no
C2 C3 H3 119.796 no
C4 C3 H3 119.785 no
C3 C4 H4 119.869 no
C5 C4 H4 119.868 no
C4 C5 H5 120.334 no
C6 C5 H5 120.348 no
C7 C8 H8 120.357 no
C9 C8 H8 120.357 no
C8 C9 H9 119.733 no
C10 C9 H9 119.730 no
C9 C10 H10 119.956 no
C11 C10 H10 119.958 no
C10 C11 H11 120.160 no
C12 C11 H11 120.169 no
C13 C14 H14A 109.468 no
C13 C14 H14B 109.466 no
C13 C14 H14C 109.474 no
H14A C14 H14B 109.477 no
H14A C14 H14C 109.471 no
H14B C14 H14C 109.472 no

loop_
_geom_bond_atom_site_label_1
_geom_bond_atom_site_label_2
_geom_bond_distance
_geom_bond_publ_flag
S1 C6 1.7673(13) no
S1 C7 1.7621(15) no
O1 C13 1.2231(16) no
N1 C1 1.4376(15) no
N1 C12 1.4365(17) no
N1 C13 1.3828(16) no
C1 C2 1.3897(18) no
C1 C6 1.396(2) no
C2 C3 1.3881(18) no
C3 C4 1.393(3) no
C4 C5 1.3893(19) no
C5 C6 1.3930(17) no
C7 C8 1.3953(18) no
C7 C12 1.393(2) no
C8 C9 1.389(3) no
C9 C10 1.392(2) no
C10 C11 1.3903(19) no
C11 C12 1.394(3) no
C13 C14 1.5028(17) no
C2 H2 0.950 no
C3 H3 0.950 no
C4 H4 0.950 no
C5 H5 0.950 no
C8 H8 0.950 no
C9 H9 0.950 no
C10 H10 0.950 no
C11 H11 0.950 no
C14 H14A 0.980 no
C14 H14B 0.980 no
C14 H14C 0.980 no

loop_
_geom_contact_atom_site_label_1
_geom_contact_atom_site_label_2
_geom_contact_distance
_geom_contact_site_symmetry_2
_geom_contact_publ_flag
S1 N1 2.9418(14) . no
O1 C1 2.7367(16) . no
O1 C2 2.9441(16) . no
O1 C12 3.5917(18) . no
C1 C4 2.7782(18) . no
C1 C7 2.9099(17) . no
C1 C11 3.581(2) . no
C2 C5 2.796(3) . no
C2 C12 3.5972(18) . no
C2 C13 3.1019(17) . no
C3 C6 2.7741(19) . no
C6 C12 2.903(2) . no
C6 C13 3.4792(19) . no
C7 C10 2.780(3) . no
C7 C13 3.508(2) . no
C8 C11 2.795(2) . no
C9 C12 2.7789(19) . no
C11 C13 3.191(2) . no
C11 C14 3.130(3) . no
C12 C14 2.8638(19) . no
S1 C8 3.5062(15) 2_655 no
O1 C3 3.4254(18) 7_545 no
O1 C8 3.3551(17) 1_545 no
O1 C10 3.481(2) 4_554 no
O1 C14 3.522(3) 2_655 no
C3 O1 3.4254(18) 7_545 no
C3 C8 3.5581(18) 7_555 no
C4 C7 3.362(2) 7_555 no
C4 C8 3.491(2) 7_555 no
C4 C12 3.5717(19) 7_555 no
C7 C4 3.362(2) 7_555 no
C8 S1 3.5062(15) 2_655 no
C8 O1 3.3551(17) 1_565 no
C8 C3 3.5581(18) 7_555 no
C8 C4 3.491(2) 7_555 no
C8 C8 3.506(3) 2_655 no
C10 O1 3.481(2) 4_555 no
C12 C4 3.5717(19) 7_555 no
C13 C14 3.503(3) 2_655 no
C14 O1 3.522(3) 2_655 no
C14 C13 3.503(3) 2_655 no
S1 H5 2.8571 . no
S1 H8 2.8527 . no
O1 H2 2.7411 . no
O1 H14A 3.0798 . no
O1 H14B 2.4958 . no
O1 H14C 2.9067 . no
N1 H2 2.6627 . no
N1 H11 2.6624 . no
N1 H14A 2.5881 . no
N1 H14B 3.2510 . no
N1 H14C 2.8334 . no
C1 H3 3.2575 . no
C1 H5 3.2778 . no
C2 H4 3.2687 . no
C3 H5 3.2715 . no
C4 H2 3.2716 . no
C5 H3 3.2680 . no
C6 H2 3.2727 . no
C6 H4 3.2601 . no
C7 H9 3.2612 . no
C7 H11 3.2720 . no
C7 H14A 3.3070 . no
C8 H10 3.2705 . no
C9 H11 3.2690 . no
C10 H8 3.2734 . no
C11 H9 3.2663 . no
C11 H14A 2.8911 . no
C11 H14C 2.8813 . no
C12 H8 3.2774 . no
C12 H10 3.2657 . no
C12 H14A 2.5664 . no
C12 H14C 3.0495 . no
C13 H2 3.0122 . no
C13 H11 3.1065 . no
C14 H11 2.9960 . no
H2 H3 2.3388 . no
H3 H4 2.3384 . no
H4 H5 2.3425 . no
H8 H9 2.3410 . no
H9 H10 2.3377 . no
H10 H11 2.3422 . no
H11 H14A 3.0286 . no
H11 H14C 2.4928 . no
S1 H9 2.8168 4_564 no
S1 H14A 3.1180 2_655 no
S1 H14C 2.8892 4_554 no
O1 H3 2.4806 7_545 no
O1 H5 3.3489 4_555 no
O1 H8 2.6273 1_545 no
O1 H9 3.5684 1_545 no
O1 H10 2.6337 4_554 no
O1 H11 3.5544 4_554 no
O1 H14A 3.4300 2_655 no
O1 H14B 2.8025 2_655 no
N1 H14A 3.4407 2_655 no
C1 H11 3.0992 4_554 no
C2 H2 3.4044 7_545 no
C2 H3 3.3218 7_545 no
C2 H5 3.5950 7_555 no
C2 H10 3.5929 6_545 no
C2 H11 3.1669 4_554 no
C3 H2 3.1645 7_545 no
C3 H8 3.5369 7_555 no
C3 H10 3.3992 6_545 no
C3 H11 3.0516 4_554 no
C4 H11 2.9005 4_554 no
C5 H11 2.8846 4_554 no
C5 H14C 3.0826 4_554 no
C6 H11 2.9661 4_554 no
C6 H14C 3.0002 4_554 no
C7 H3 3.4668 7_555 no
C7 H4 2.9911 7_555 no
C8 H3 3.0805 7_555 no
C8 H4 2.9579 7_555 no
C8 H8 3.0975 2_655 no
C9 H4 3.0259 7_555 no
C9 H5 3.5246 4_565 no
C9 H9 3.1910 3_666 no
C10 H2 3.4004 6_555 no
C10 H3 3.5790 6_555 no
C10 H4 3.0919 7_555 no
C10 H9 3.5933 3_666 no
C10 H14B 3.0537 3_656 no
C11 H4 3.0998 7_555 no
C11 H14B 3.4202 3_656 no
C12 H4 3.0777 7_555 no
C13 H3 3.5525 7_545 no
C13 H5 3.2746 4_555 no
C13 H8 3.5131 1_545 no
C13 H14A 3.1820 2_655 no
C13 H14B 3.0711 2_655 no
C14 H5 3.5612 4_555 no
C14 H9 3.4709 1_545 no
C14 H10 3.5985 3_656 no
C14 H14A 3.4899 2_655 no
C14 H14A 3.3758 3_656 no
C14 H14B 3.4086 2_655 no
C14 H14C 3.2995 3_656 no
H2 C2 3.4044 7_545 no
H2 C3 3.1645 7_545 no
H2 C10 3.4004 6_545 no
H2 H2 3.1902 7_545 no
H2 H3 2.7183 7_545 no
H2 H4 2.9472 4_555 no
H2 H5 3.5148 4_555 no
H2 H10 3.1583 6_545 no
H3 O1 2.4806 7_545 no
H3 C2 3.3218 7_545 no
H3 C7 3.4668 7_555 no
H3 C8 3.0805 7_555 no
H3 C10 3.5790 6_545 no
H3 C13 3.5525 7_545 no
H3 H2 2.7183 7_545 no
H3 H5 3.5725 6_544 no
H3 H8 2.8676 7_555 no
H3 H10 2.7814 6_545 no
H4 C7 2.9911 7_555 no
H4 C8 2.9579 7_555 no
H4 C9 3.0259 7_555 no
H4 C10 3.0919 7_555 no
H4 C11 3.0998 7_555 no
H4 C12 3.0777 7_555 no
H4 H2 2.9472 4_554 no
H4 H5 3.4855 6_544 no
H4 H8 3.4440 7_555 no
H4 H9 3.5674 7_555 no
H4 H11 3.3789 4_554 no
H5 O1 3.3489 4_554 no
H5 C2 3.5950 7_555 no
H5 C9 3.5246 4_564 no
H5 C13 3.2746 4_554 no
H5 C14 3.5612 4_554 no
H5 H2 3.5148 4_554 no
H5 H3 3.5725 6_554 no
H5 H4 3.4855 6_554 no
H5 H9 3.0641 4_564 no
H5 H11 3.3848 4_554 no
H5 H14C 2.9882 4_554 no
H8 O1 2.6273 1_565 no
H8 C3 3.5369 7_555 no
H8 C8 3.0975 2_655 no
H8 C13 3.5131 1_565 no
H8 H3 2.8676 7_555 no
H8 H4 3.4440 7_555 no
H8 H8 2.5542 2_655 no
H8 H10 3.1524 4_564 no
H8 H14B 3.1051 1_565 no
H8 H14B 3.5810 2_665 no
H9 S1 2.8168 4_565 no
H9 O1 3.5684 1_565 no
H9 C9 3.1910 3_666 no
H9 C10 3.5933 3_666 no
H9 C14 3.4709 1_565 no
H9 H4 3.5674 7_555 no
H9 H5 3.0641 4_565 no
H9 H9 2.8955 3_666 no
H9 H14B 3.0059 1_565 no
H9 H14C 3.2172 1_565 no
H10 O1 2.6337 4_555 no
H10 C2 3.5929 6_555 no
H10 C3 3.3992 6_555 no
H10 C14 3.5985 3_656 no
H10 H2 3.1583 6_555 no
H10 H3 2.7814 6_555 no
H10 H8 3.1524 4_565 no
H10 H14B 2.7382 3_656 no
H11 O1 3.5544 4_555 no
H11 C1 3.0992 4_555 no
H11 C2 3.1669 4_555 no
H11 C3 3.0516 4_555 no
H11 C4 2.9005 4_555 no
H11 C5 2.8846 4_555 no
H11 C6 2.9661 4_555 no
H11 H4 3.3789 4_555 no
H11 H5 3.3848 4_555 no
H11 H14A 3.5203 3_656 no
H11 H14B 3.4153 3_656 no
H14A S1 3.1180 2_655 no
H14A O1 3.4300 2_655 no
H14A N1 3.4407 2_655 no
H14A C13 3.1820 2_655 no
H14A C14 3.4899 2_655 no
H14A C14 3.3758 3_656 no
H14A H11 3.5203 3_656 no
H14A H14A 3.1810 2_655 no
H14A H14A 3.2490 3_656 no
H14A H14B 3.5061 2_655 no
H14A H14C 2.7361 3_656 no
H14B O1 2.8025 2_655 no
H14B C10 3.0537 3_656 no
H14B C11 3.4202 3_656 no
H14B C13 3.0711 2_655 no
H14B C14 3.4086 2_655 no
H14B H8 3.1051 1_545 no
H14B H8 3.5810 2_645 no
H14B H9 3.0059 1_545 no
H14B H10 2.7382 3_656 no
H14B H11 3.4153 3_656 no
H14B H14A 3.5061 2_655 no
H14B H14B 3.0623 2_655 no
H14C S1 2.8892 4_555 no
H14C C5 3.0826 4_555 no
H14C C6 3.0002 4_555 no
H14C C14 3.2995 3_656 no
H14C H5 2.9882 4_555 no
H14C H9 3.2172 1_545 no
H14C H14A 2.7361 3_656 no
H14C H14C 3.0883 3_656 no

loop_
_geom_torsion_atom_site_label_1
_geom_torsion_atom_site_label_2
_geom_torsion_atom_site_label_3
_geom_torsion_atom_site_label_4
_geom_torsion
_geom_torsion_publ_flag
C6 S1 C7 C8 -141.08(9) no
C6 S1 C7 C12 36.99(9) no
C7 S1 C6 C1 -37.65(11) no
C7 S1 C6 C5 143.66(10) no
C1 N1 C12 C7 -48.72(16) no
C1 N1 C12 C11 128.40(12) no
C12 N1 C1 C2 -131.80(13) no
C12 N1 C1 C6 47.89(17) no
C1 N1 C13 O1 -11.7(2) no
C1 N1 C13 C14 166.77(11) no
C13 N1 C1 C2 60.91(18) no
C13 N1 C1 C6 -119.41(13) no
C12 N1 C13 O1 -177.96(13) no
C12 N1 C13 C14 0.5(2) no
C13 N1 C12 C7 118.04(14) no
C13 N1 C12 C11 -64.84(18) no
N1 C1 C2 C3 -177.76(11) no
N1 C1 C6 S1 0.64(18) no
N1 C1 C6 C5 179.34(11) no
C2 C1 C6 S1 -179.67(11) no
C2 C1 C6 C5 -1.0(2) no
C6 C1 C2 C3 2.6(2) no
C1 C2 C3 C4 -1.6(3) no
C2 C3 C4 C5 -0.9(3) no
C3 C4 C5 C6 2.5(3) no
C4 C5 C6 S1 177.10(12) no
C4 C5 C6 C1 -1.6(2) no
S1 C7 C8 C9 179.29(7) no
S1 C7 C12 N1 0.64(15) no
S1 C7 C12 C11 -176.54(7) no
C8 C7 C12 N1 178.71(10) no
C8 C7 C12 C11 1.52(17) no
C12 C7 C8 C9 1.24(17) no
C7 C8 C9 C10 -2.34(17) no
C8 C9 C10 C11 0.68(18) no
C9 C10 C11 C12 2.10(19) no
C10 C11 C12 N1 179.74(11) no
C10 C11 C12 C7 -3.19(18) no

loop_
_cod_related_entry_id
_cod_related_entry_database
_cod_related_entry_code
1 ChemSpider 66808
